data_4124162
loop_
_publ_author_name
'Zhao, Da'
'Zhang, Jiji'
'Xie, Zuowei'

_publ_section_title
;
 Dearomative [2 + 2] Cycloaddition and Formal C-H Insertion Reaction of
 o-Carboryne with Indoles: Synthesis of Carborane-Functionalized
 Heterocycles.
;
_journal_issue 29
_journal_name_full 'Journal of the American Chemical Society'
_journal_page_first 9423
_journal_page_last 9428
_journal_paper_doi 10.1021/jacs.5b05426
_journal_volume 137
_journal_year 2015
_chemical_formula_sum 'C11 H19 B10 N'
_chemical_formula_weight 273.37
_chemical_name_systematic
; 
 ? 
;
_space_group_IT_number 13
_symmetry_cell_setting monoclinic
_symmetry_space_group_name_Hall '-P 2yac'
_symmetry_space_group_name_H-M 'P 1 2/n 1'
_atom_sites_solution_hydrogens geom
_atom_sites_solution_primary direct
_atom_sites_solution_secondary difmap
_audit_creation_method SHELXL-97
_cell_angle_alpha 90.00
_cell_angle_beta 94.103(3)
_cell_angle_gamma 90.00
_cell_formula_units_Z 4
_cell_length_a 13.907(2)
_cell_length_b 7.2240(10)
_cell_length_c 15.485(2)
_cell_measurement_reflns_used 54
_cell_measurement_temperature 296(2)
_cell_measurement_theta_max 15
_cell_measurement_theta_min 15
_cell_volume 1551.7(4)
_computing_cell_refinement 'BRUKER KAPPA APEXII DUO DIFFRACTOMETER'
_computing_data_collection 'BRUKER KAPPA APEXII DUO DIFFRACTOMETER'
_computing_data_reduction 'BRUKER KAPPA APEXII DUO DIFFRACTOMETER'
_computing_molecular_graphics 'SIEMENS SHELXTL'
_computing_publication_material 'SIEMENS SHELXTL'
_computing_structure_refinement 'SHELXL-97 (Sheldrick, 2008)'
_computing_structure_solution 'SHELXS-97 (Sheldrick, 2008)'
_diffrn_ambient_temperature 296(2)
_diffrn_measured_fraction_theta_full 0.998
_diffrn_measured_fraction_theta_max 0.998
_diffrn_measurement_device_type 'BRUKER KAPPA APEXII DUO DIFFRACTOMETER'
_diffrn_measurement_method 'PHI & OMEGA SCAN'
_diffrn_radiation_monochromator graphite
_diffrn_radiation_source 'fine-focus sealed tube'
_diffrn_radiation_type MoK\a
_diffrn_radiation_wavelength 0.71073
_diffrn_reflns_av_R_equivalents 0.1581
_diffrn_reflns_av_sigmaI/netI 0.1241
_diffrn_reflns_limit_h_max 16
_diffrn_reflns_limit_h_min -16
_diffrn_reflns_limit_k_max 7
_diffrn_reflns_limit_k_min -8
_diffrn_reflns_limit_l_max 18
_diffrn_reflns_limit_l_min -18
_diffrn_reflns_number 12998
_diffrn_reflns_theta_full 25.25
_diffrn_reflns_theta_max 25.25
_diffrn_reflns_theta_min 1.90
_exptl_absorpt_coefficient_mu 0.058
_exptl_absorpt_correction_T_max 0.7182
_exptl_absorpt_correction_T_min 0.5307
_exptl_absorpt_correction_type multi-scan
_exptl_crystal_colour colourless
_exptl_crystal_density_diffrn 1.170
_exptl_crystal_density_method 'not measured'
_exptl_crystal_description block
_exptl_crystal_F_000 568
_exptl_crystal_size_max 0.50
_exptl_crystal_size_mid 0.40
_exptl_crystal_size_min 0.30
_refine_diff_density_max 0.332
_refine_diff_density_min -0.311
_refine_diff_density_rms 0.083
_refine_ls_extinction_coef 0.013(6)
_refine_ls_extinction_expression Fc^*^=kFc[1+0.001xFc^2^\l^3^/sin(2\q)]^-1/4^
_refine_ls_extinction_method SHELXL
_refine_ls_goodness_of_fit_ref 1.014
_refine_ls_hydrogen_treatment riding
_refine_ls_matrix_type full
_refine_ls_number_parameters 200
_refine_ls_number_reflns 2819
_refine_ls_number_restraints 0
_refine_ls_restrained_S_all 1.014
_refine_ls_R_factor_all 0.1954
_refine_ls_R_factor_gt 0.1111
_refine_ls_shift/su_max 0.000
_refine_ls_shift/su_mean 0.000
_refine_ls_structure_factor_coef Fsqd
_refine_ls_weighting_details 'calc w=1/[\s^2^(Fo^2^)+(0.1968P)^2^+0.0000P] where P=(Fo^2^+2Fc^2^)/3'
_refine_ls_weighting_scheme calc
_refine_ls_wR_factor_gt 0.2699
_refine_ls_wR_factor_ref 0.3312
_reflns_number_gt 1373
_reflns_number_total 2819
_reflns_threshold_expression >2sigma(I)
_cod_data_source_file ja5b05426_si_001.cif
_cod_data_source_block 5ea
_cod_depositor_comments
;
The following automatic conversions were performed:

'_symmetry_cell_setting' value 'Monoclinic' changed to 'monoclinic'
according to
/usr/data/users/saulius/crontab/automatic-downloads/rss-feeds/ACS/lib/dictionaries/cif_core.dic
dictionary named 'cif_core.dic' version 2.4.2 from 2011-04-26.

Automatic conversion script
Id: cif_fix_values 3271 2015-04-21 07:52:19Z andrius 

 Adding full bibliography for 4124154--4124166.cif.
;
_cod_original_sg_symbol_H-M P2/n
_cod_database_code 4124162

loop_
_symmetry_equiv_pos_as_xyz
'x, y, z'
'-x+1/2, y, -z+1/2'
'-x, -y, -z'
'x-1/2, -y, z-1/2'

loop_
_atom_site_label
_atom_site_type_symbol
_atom_site_fract_x
_atom_site_fract_y
_atom_site_fract_z
_atom_site_U_iso_or_equiv
_atom_site_adp_type
_atom_site_occupancy
_atom_site_symmetry_multiplicity
_atom_site_calc_flag
_atom_site_refinement_flags
N1 N 0.7650(3) 0.2010(5) 0.4858(2) 0.0551(11) Uani 1 1 d .
C1 C 0.5763(3) 0.1832(5) 0.6395(2) 0.0390(11) Uani 1 1 d .
C2 C 0.4602(4) 0.1727(13) 0.6025(4) 0.120(3) Uani 1 1 d .
H2 H 0.4384 0.1413 0.5344 0.144 Uiso 1 1 calc R
C11 C 0.6874(4) 0.2680(6) 0.5240(3) 0.0552(13) Uani 1 1 d .
H11A H 0.6595 0.3827 0.5115 0.066 Uiso 1 1 calc R
C12 C 0.6557(3) 0.1472(5) 0.5828(2) 0.0387(11) Uani 1 1 d .
C13 C 0.7184(3) -0.0100(6) 0.5811(2) 0.0415(11) Uani 1 1 d .
C14 C 0.7267(4) -0.1801(7) 0.6241(3) 0.0739(17) Uani 1 1 d .
H14A H 0.6833 -0.2126 0.6646 0.089 Uiso 1 1 calc R
C15 C 0.7992(5) -0.2974(8) 0.6058(4) 0.101(2) Uani 1 1 d .
H15A H 0.8053 -0.4098 0.6350 0.121 Uiso 1 1 calc R
C16 C 0.8640(4) -0.2547(7) 0.5452(4) 0.0759(17) Uani 1 1 d .
H16A H 0.9121 -0.3395 0.5345 0.091 Uiso 1 1 calc R
C17 C 0.8594(3) -0.0919(7) 0.5007(3) 0.0558(13) Uani 1 1 d .
H17A H 0.9032 -0.0628 0.4601 0.067 Uiso 1 1 calc R
C18 C 0.7851(3) 0.0293(5) 0.5194(2) 0.0415(11) Uani 1 1 d .
C19 C 0.8166(5) 0.2910(8) 0.4190(4) 0.104(2) Uani 1 1 d .
H19A H 0.7892 0.4109 0.4068 0.155 Uiso 1 1 calc R
H19B H 0.8115 0.2170 0.3674 0.155 Uiso 1 1 calc R
H19C H 0.8833 0.3044 0.4387 0.155 Uiso 1 1 calc R
B3 B 0.5065(5) 0.0041(9) 0.6684(4) 0.075(2) Uani 1 1 d .
H3 H 0.5171 -0.1386 0.6462 0.090 Uiso 1 1 calc R
B4 B 0.5843(4) 0.1122(7) 0.7413(3) 0.0469(14) Uani 1 1 d .
H4 H 0.6487 0.0388 0.7688 0.056 Uiso 1 1 calc R
B5 B 0.5908(4) 0.3437(8) 0.7196(4) 0.0589(16) Uani 1 1 d .
H5 H 0.6569 0.4261 0.7319 0.071 Uiso 1 1 calc R
B6 B 0.5133(5) 0.3821(10) 0.6305(4) 0.082(2) Uani 1 1 d .
H6 H 0.5274 0.4900 0.5828 0.099 Uiso 1 1 calc R
B7 B 0.3920(5) 0.0929(15) 0.6824(5) 0.110(3) Uani 1 1 d .
H7 H 0.3259 0.0108 0.6696 0.132 Uiso 1 1 calc R
B8 B 0.4725(4) 0.0527(8) 0.7714(4) 0.0653(18) Uani 1 1 d .
H8 H 0.4606 -0.0583 0.8181 0.078 Uiso 1 1 calc R
B9 B 0.5242(4) 0.2630(8) 0.8044(3) 0.0587(16) Uani 1 1 d .
H9 H 0.5461 0.2913 0.8728 0.070 Uiso 1 1 calc R
B10 B 0.4785(6) 0.4348(9) 0.7346(5) 0.100(3) Uani 1 1 d .
H10 H 0.4694 0.5781 0.7566 0.120 Uiso 1 1 calc R
B11 B 0.3971(6) 0.3272(18) 0.6582(5) 0.141(5) Uani 1 1 d .
H11 H 0.3338 0.4008 0.6285 0.170 Uiso 1 1 calc R
B12 B 0.4025(4) 0.2545(8) 0.7671(4) 0.0639(17) Uani 1 1 d .
H12 H 0.3440 0.2789 0.8098 0.077 Uiso 1 1 calc R

loop_
_atom_site_aniso_label
_atom_site_aniso_U_11
_atom_site_aniso_U_22
_atom_site_aniso_U_33
_atom_site_aniso_U_23
_atom_site_aniso_U_13
_atom_site_aniso_U_12
N1 0.064(3) 0.052(2) 0.052(2) 0.0090(18) 0.026(2) 0.0051(19)
C1 0.037(2) 0.045(2) 0.036(2) 0.0008(18) 0.0032(18) -0.0022(19)
C2 0.052(4) 0.248(9) 0.059(4) -0.050(5) 0.002(3) -0.021(5)
C11 0.070(3) 0.048(3) 0.051(3) 0.011(2) 0.024(2) 0.018(2)
C12 0.042(3) 0.040(2) 0.034(2) 0.0021(18) 0.0028(19) 0.0023(19)
C13 0.045(3) 0.044(2) 0.036(2) -0.0044(18) 0.0042(19) 0.001(2)
C14 0.107(5) 0.051(3) 0.069(3) 0.017(3) 0.038(3) 0.026(3)
C15 0.150(6) 0.071(4) 0.087(4) 0.028(3) 0.053(4) 0.054(4)
C16 0.089(4) 0.069(4) 0.070(4) -0.004(3) 0.009(3) 0.037(3)
C17 0.051(3) 0.068(3) 0.049(3) -0.015(2) 0.010(2) 0.008(2)
C18 0.044(3) 0.046(3) 0.034(2) -0.0076(19) 0.0015(19) -0.001(2)
C19 0.138(6) 0.068(4) 0.117(5) 0.025(3) 0.098(5) 0.011(4)
B3 0.082(5) 0.064(4) 0.085(5) -0.026(3) 0.042(4) -0.034(3)
B4 0.055(3) 0.048(3) 0.040(3) 0.016(2) 0.016(2) 0.015(2)
B5 0.073(4) 0.051(3) 0.056(3) -0.018(3) 0.024(3) -0.022(3)
B6 0.089(5) 0.091(5) 0.072(4) 0.046(4) 0.036(4) 0.053(4)
B7 0.045(4) 0.221(10) 0.068(5) -0.050(6) 0.019(3) -0.045(5)
B8 0.078(4) 0.052(4) 0.070(4) 0.005(3) 0.035(3) -0.005(3)
B9 0.067(4) 0.070(4) 0.040(3) -0.009(3) 0.012(3) -0.012(3)
B10 0.154(8) 0.060(4) 0.097(6) 0.031(4) 0.080(6) 0.046(4)
B11 0.081(6) 0.276(13) 0.071(5) 0.081(7) 0.033(4) 0.110(7)
B12 0.053(4) 0.089(4) 0.051(3) 0.011(3) 0.019(3) 0.020(3)

loop_
_atom_type_symbol
_atom_type_description
_atom_type_scat_dispersion_real
_atom_type_scat_dispersion_imag
_atom_type_scat_source
C C 0.0033 0.0016 'International Tables Vol C Tables 4.2.6.8 and 6.1.1.4'
H H 0.0000 0.0000 'International Tables Vol C Tables 4.2.6.8 and 6.1.1.4'
B B 0.0013 0.0007 'International Tables Vol C Tables 4.2.6.8 and 6.1.1.4'
N N 0.0061 0.0033 'International Tables Vol C Tables 4.2.6.8 and 6.1.1.4'

loop_
_geom_angle_atom_site_label_1
_geom_angle_atom_site_label_2
_geom_angle_atom_site_label_3
_geom_angle
C11 N1 C18 107.8(3)
C11 N1 C19 126.9(4)
C18 N1 C19 125.3(4)
C12 C1 B4 120.6(3)
C12 C1 C2 121.9(3)
B4 C1 C2 108.0(4)
C12 C1 B6 120.3(4)
B4 C1 B6 110.1(4)
C2 C1 B6 61.8(4)
C12 C1 B3 119.2(4)
B4 C1 B3 60.8(3)
C2 C1 B3 60.0(4)
B6 C1 B3 111.6(4)
C12 C1 B5 119.9(4)
B4 C1 B5 61.3(3)
C2 C1 B5 110.0(4)
B6 C1 B5 60.8(4)
B3 C1 B5 111.6(3)
C1 C2 B3 60.6(3)
C1 C2 B11 108.5(5)
B3 C2 B11 110.9(5)
C1 C2 B7 109.8(5)
B3 C2 B7 61.8(5)
B11 C2 B7 61.3(5)
C1 C2 B6 59.3(3)
B3 C2 B6 110.1(4)
B11 C2 B6 61.5(6)
B7 C2 B6 111.3(5)
N1 C11 C12 111.7(4)
C11 C12 C13 105.6(4)
C11 C12 C1 125.2(4)
C13 C12 C1 129.0(4)
C14 C13 C18 117.7(4)
C14 C13 C12 135.8(4)
C18 C13 C12 106.5(4)
C15 C14 C13 118.9(5)
C14 C15 C16 122.1(5)
C17 C16 C15 121.8(5)
C16 C17 C18 116.3(4)
N1 C18 C17 128.5(4)
N1 C18 C13 108.3(4)
C17 C18 C13 123.2(4)
C2 B3 B4 105.5(4)
C2 B3 C1 59.4(3)
B4 B3 C1 58.3(3)
C2 B3 B8 107.1(5)
B4 B3 B8 59.8(3)
C1 B3 B8 106.7(4)
C2 B3 B7 59.8(5)
B4 B3 B7 107.0(4)
C1 B3 B7 107.3(5)
B8 B3 B7 60.0(4)
C1 B4 B3 60.9(3)
C1 B4 B8 109.8(4)
B3 B4 B8 61.1(3)
C1 B4 B5 60.7(3)
B3 B4 B5 111.1(4)
B8 B4 B5 111.2(4)
C1 B4 B9 110.1(4)
B3 B4 B9 111.0(4)
B8 B4 B9 61.1(3)
B5 B4 B9 61.7(3)
C1 B5 B4 58.0(3)
C1 B5 B6 59.2(3)
B4 B5 B6 106.1(4)
C1 B5 B10 107.3(5)
B4 B5 B10 106.6(4)
B6 B5 B10 61.5(4)
C1 B5 B9 106.1(4)
B4 B5 B9 59.4(3)
B6 B5 B9 108.7(4)
B10 B5 B9 59.7(3)
C1 B6 B5 60.0(3)
C1 B6 C2 58.9(4)
B5 B6 C2 107.1(4)
C1 B6 B11 105.7(5)
B5 B6 B11 107.7(4)
C2 B6 B11 58.4(5)
C1 B6 B10 106.5(4)
B5 B6 B10 59.6(4)
C2 B6 B10 106.2(5)
B11 B6 B10 60.3(5)
C2 B7 B11 58.8(5)
C2 B7 B8 105.7(4)
B11 B7 B8 107.5(5)
C2 B7 B3 58.4(4)
B11 B7 B3 106.3(5)
B8 B7 B3 59.6(4)
C2 B7 B12 107.2(6)
B11 B7 B12 60.7(5)
B8 B7 B12 60.2(3)
B3 B7 B12 108.0(4)
B4 B8 B3 59.1(3)
B4 B8 B7 106.8(4)
B3 B8 B7 60.4(4)
B4 B8 B9 59.8(3)
B3 B8 B9 108.2(4)
B7 B8 B9 108.4(5)
B4 B8 B12 107.1(4)
B3 B8 B12 108.8(5)
B7 B8 B12 60.4(4)
B9 B8 B12 60.1(3)
B4 B9 B10 105.7(4)
B4 B9 B8 59.2(3)
B10 B9 B8 108.4(5)
B4 B9 B12 106.7(4)
B10 B9 B12 61.1(4)
B8 B9 B12 60.2(3)
B4 B9 B5 58.9(3)
B10 B9 B5 59.2(4)
B8 B9 B5 107.4(4)
B12 B9 B5 108.3(4)
B5 B10 B9 61.1(4)
B5 B10 B6 58.9(3)
B9 B10 B6 107.7(4)
B5 B10 B11 106.6(5)
B9 B10 B11 107.0(6)
B6 B10 B11 59.6(5)
B5 B10 B12 108.8(4)
B9 B10 B12 59.8(3)
B6 B10 B12 108.0(6)
B11 B10 B12 59.9(5)
C2 B11 B7 59.9(5)
C2 B11 B6 60.1(4)
B7 B11 B6 109.1(5)
C2 B11 B10 107.5(5)
B7 B11 B10 108.6(5)
B6 B11 B10 60.2(5)
C2 B11 B12 107.6(6)
B7 B11 B12 60.2(4)
B6 B11 B12 109.0(5)
B10 B11 B12 60.4(4)
B9 B12 B8 59.7(3)
B9 B12 B7 107.3(4)
B8 B12 B7 59.4(4)
B9 B12 B11 106.3(5)
B8 B12 B11 105.7(5)
B7 B12 B11 59.2(5)
B9 B12 B10 59.0(4)
B8 B12 B10 106.4(4)
B7 B12 B10 107.3(5)
B11 B12 B10 59.7(5)

loop_
_geom_bond_atom_site_label_1
_geom_bond_atom_site_label_2
_geom_bond_distance
N1 C11 1.355(5)
N1 C18 1.367(5)
N1 C19 1.455(6)
C1 C12 1.482(6)
C1 B4 1.653(6)
C1 C2 1.676(7)
C1 B6 1.684(7)
C1 B3 1.697(7)
C1 B5 1.699(6)
C2 B3 1.688(10)
C2 B11 1.694(12)
C2 B7 1.712(10)
C2 B6 1.725(11)
C11 C12 1.357(6)
C12 C13 1.433(5)
C13 C14 1.399(6)
C13 C18 1.407(6)
C14 C15 1.363(7)
C15 C16 1.382(8)
C16 C17 1.363(7)
C17 C18 1.400(6)
B3 B4 1.696(8)
B3 B8 1.731(8)
B3 B7 1.745(10)
B4 B8 1.709(8)
B4 B5 1.709(7)
B4 B9 1.719(7)
B5 B6 1.713(9)
B5 B10 1.725(9)
B5 B9 1.759(7)
B6 B11 1.748(12)
B6 B10 1.759(9)
B7 B11 1.736(14)
B7 B8 1.737(11)
B7 B12 1.755(10)
B8 B9 1.742(8)
B8 B12 1.752(8)
B9 B10 1.735(9)
B9 B12 1.750(8)
B10 B11 1.760(15)
B10 B12 1.772(9)
B11 B12 1.763(9)
